data_4336201
loop_
_publ_author_name
'Jonathan A. Kitchen'
'Juan Olgu\'in'
'Rafal Kulmaczewski'
'Nicholas G. White'
'Victoria A. Milway'
'Guy N. L. Jameson'
'Jeffery L. Tallon'
'Sally Brooker'

_publ_section_title
;
 Effect of N4-Substituent Choice on Spin Crossover in Dinuclear Iron(II)
 Complexes of Bis-Terdentate 1,2,4-Triazole-Based Ligands
;
_journal_name_full 'Inorganic Chemistry'
_journal_page_first 11185
_journal_page_last 11199
_journal_paper_doi 10.1021/ic4014416
_journal_volume 52
_journal_year 2013
_chemical_formula_sum 'C11 H12 Cl3 N3'
_chemical_formula_weight 292.59
_chemical_name_systematic
; 
 ? 
;
_space_group_IT_number 14
_symmetry_cell_setting monoclinic
_symmetry_space_group_name_Hall '-P 2ybc'
_symmetry_space_group_name_H-M 'P 1 21/c 1'
_atom_sites_solution_hydrogens geom
_atom_sites_solution_primary direct
_atom_sites_solution_secondary difmap
_audit_creation_method SHELXL-97
_cell_angle_alpha 90.00
_cell_angle_beta 105.786(2)
_cell_angle_gamma 90.00
_cell_formula_units_Z 8
_cell_length_a 21.4531(11)
_cell_length_b 7.2330(3)
_cell_length_c 17.4598(9)
_cell_measurement_reflns_used 3932
_cell_measurement_temperature 90(2)
_cell_measurement_theta_max 26.31
_cell_measurement_theta_min 2.85
_cell_volume 2607.1(2)
_computing_structure_refinement 'SHELXL-97 (Sheldrick, 1997)'
_computing_structure_solution 'SHELXS-97 (Sheldrick, 1990)'
_diffrn_ambient_temperature 90(2)
_diffrn_measured_fraction_theta_full 0.994
_diffrn_measured_fraction_theta_max 0.994
_diffrn_measurement_device_type 'Bruker Kappa Apex II area detector'
_diffrn_measurement_method '\f and \w scans'
_diffrn_radiation_monochromator graphite
_diffrn_radiation_source 'fine-focus sealed tube'
_diffrn_radiation_type MoK\a
_diffrn_radiation_wavelength 0.71073
_diffrn_reflns_av_R_equivalents 0.0455
_diffrn_reflns_av_sigmaI/netI 0.0550
_diffrn_reflns_limit_h_max 26
_diffrn_reflns_limit_h_min -26
_diffrn_reflns_limit_k_max 6
_diffrn_reflns_limit_k_min -8
_diffrn_reflns_limit_l_max 21
_diffrn_reflns_limit_l_min -21
_diffrn_reflns_number 15901
_diffrn_reflns_theta_full 26.38
_diffrn_reflns_theta_max 26.38
_diffrn_reflns_theta_min 0.99
_exptl_absorpt_coefficient_mu 0.683
_exptl_absorpt_correction_T_max 0.8811
_exptl_absorpt_correction_T_min 0.8015
_exptl_absorpt_correction_type multi-scan
_exptl_absorpt_process_details 'SCALE (Bruker, 2004)'
_exptl_crystal_colour colourless
_exptl_crystal_density_diffrn 1.491
_exptl_crystal_description block
_exptl_crystal_F_000 1200
_exptl_crystal_size_max 0.40
_exptl_crystal_size_mid 0.21
_exptl_crystal_size_min 0.19
_refine_diff_density_max 0.323
_refine_diff_density_min -0.336
_refine_diff_density_rms 0.069
_refine_ls_extinction_method none
_refine_ls_goodness_of_fit_ref 1.057
_refine_ls_hydrogen_treatment mixed
_refine_ls_matrix_type full
_refine_ls_number_parameters 315
_refine_ls_number_reflns 5284
_refine_ls_number_restraints 0
_refine_ls_restrained_S_all 1.057
_refine_ls_R_factor_all 0.0578
_refine_ls_R_factor_gt 0.0433
_refine_ls_shift/su_max 0.001
_refine_ls_shift/su_mean 0.000
_refine_ls_structure_factor_coef Fsqd
_refine_ls_weighting_details 'calc w=1/[\s^2^(Fo^2^)+(0.0267P)^2^+1.4476P] where P=(Fo^2^+2Fc^2^)/3'
_refine_ls_weighting_scheme calc
_refine_ls_wR_factor_gt 0.0821
_refine_ls_wR_factor_ref 0.0887
_reflns_number_gt 4299
_reflns_number_total 5284
_reflns_threshold_expression >2sigma(I)
_cod_data_source_file ic4014416_si_002_2.cif
_cod_data_source_block jak389_1
_cod_database_code 4336201

loop_
_symmetry_equiv_pos_as_xyz
'x, y, z'
'-x, y+1/2, -z+1/2'
'-x, -y, -z'
'x, -y-1/2, z-1/2'

loop_
_atom_site_label
_atom_site_type_symbol
_atom_site_fract_x
_atom_site_fract_y
_atom_site_fract_z
_atom_site_U_iso_or_equiv
_atom_site_adp_type
_atom_site_occupancy
_atom_site_symmetry_multiplicity
_atom_site_calc_flag
_atom_site_refinement_flags
Cl1 Cl 0.28270(3) 0.50248(8) 0.42562(4) 0.02276(16) Uani 1 1 d .
Cl2 Cl 0.54292(4) 0.19040(9) 0.75156(4) 0.02550(17) Uani 1 1 d .
Cl3 Cl 0.57348(3) 0.81097(8) 0.61006(4) 0.01805(15) Uani 1 1 d .
N1 N 0.47756(11) 0.5104(3) 0.58334(13) 0.0174(5) Uani 1 1 d .
H1X H 0.5074(16) 0.602(4) 0.5943(19) 0.042(10) Uiso 1 1 d .
N2 N 0.41542(11) 0.5385(3) 0.53766(13) 0.0188(5) Uani 1 1 d .
N3 N 0.43089(10) 0.2480(3) 0.57903(12) 0.0141(5) Uani 1 1 d .
C1 C 0.54965(13) 0.2625(3) 0.65586(15) 0.0180(6) Uani 1 1 d .
H1A H 0.5837 0.3582 0.6627 0.022 Uiso 1 1 calc R
H1B H 0.5623 0.1558 0.6279 0.022 Uiso 1 1 calc R
C2 C 0.48743(13) 0.3377(3) 0.60788(15) 0.0162(5) Uani 1 1 d .
C3 C 0.38808(13) 0.3762(3) 0.53562(15) 0.0161(6) Uani 1 1 d .
C4 C 0.32031(13) 0.3277(3) 0.49334(16) 0.0197(6) Uani 1 1 d .
H4A H 0.2953 0.3086 0.5327 0.024 Uiso 1 1 calc R
H4B H 0.3199 0.2103 0.4641 0.024 Uiso 1 1 calc R
C5 C 0.41856(13) 0.0482(3) 0.58442(15) 0.0162(6) Uani 1 1 d .
H5A H 0.4579 -0.0114 0.6186 0.019 Uiso 1 1 calc R
H5B H 0.4098 -0.0072 0.5307 0.019 Uiso 1 1 calc R
C6 C 0.36189(13) 0.0093(3) 0.61806(15) 0.0156(5) Uani 1 1 d .
C7 C 0.31420(13) -0.1142(3) 0.57922(16) 0.0181(6) Uani 1 1 d .
H7 H 0.3161 -0.1679 0.5302 0.022 Uiso 1 1 calc R
C8 C 0.26396(14) -0.1596(4) 0.61127(17) 0.0259(7) Uani 1 1 d .
H8 H 0.2313 -0.2435 0.5841 0.031 Uiso 1 1 calc R
C9 C 0.26111(14) -0.0835(3) 0.68273(18) 0.0246(6) Uani 1 1 d .
H9 H 0.2269 -0.1161 0.7051 0.030 Uiso 1 1 calc R
C10 C 0.30829(13) 0.0408(3) 0.72183(16) 0.0215(6) Uani 1 1 d .
H10 H 0.3060 0.0940 0.7707 0.026 Uiso 1 1 calc R
C11 C 0.35884(13) 0.0880(3) 0.68997(15) 0.0174(6) Uani 1 1 d .
H11 H 0.3911 0.1732 0.7169 0.021 Uiso 1 1 calc R
Cl21 Cl 0.02903(3) 0.28436(8) 0.29490(4) 0.01833(15) Uani 1 1 d .
Cl22 Cl 0.16211(4) 0.22458(11) -0.01186(4) 0.03112(18) Uani 1 1 d .
Cl23 Cl 0.06216(3) 0.79309(8) -0.05364(4) 0.02125(16) Uani 1 1 d .
N21 N 0.08222(11) 0.5414(3) 0.08271(13) 0.0156(5) Uani 1 1 d .
H21X H 0.0760(15) 0.628(4) 0.0405(19) 0.041(9) Uiso 1 1 d .
N22 N 0.08622(10) 0.5848(3) 0.15981(12) 0.0160(5) Uani 1 1 d .
N23 N 0.09414(10) 0.2823(3) 0.14409(12) 0.0138(4) Uani 1 1 d .
C21 C 0.09883(13) 0.4044(3) 0.28240(15) 0.0168(5) Uani 1 1 d .
H21A H 0.1018 0.5279 0.3076 0.020 Uiso 1 1 calc R
H21B H 0.1386 0.3343 0.3086 0.020 Uiso 1 1 calc R
C22 C 0.09357(12) 0.4248(3) 0.19615(15) 0.0141(5) Uani 1 1 d .
C23 C 0.08609(12) 0.3618(3) 0.07251(15) 0.0143(5) Uani 1 1 d .
C24 C 0.08230(12) 0.2730(3) -0.00486(15) 0.0173(5) Uani 1 1 d .
H24A H 0.0599 0.3561 -0.0488 0.021 Uiso 1 1 calc R
H24B H 0.0572 0.1567 -0.0096 0.021 Uiso 1 1 calc R
C25 C 0.09675(12) 0.0805(3) 0.16028(15) 0.0160(5) Uani 1 1 d .
H25A H 0.0969 0.0129 0.1110 0.019 Uiso 1 1 calc R
H25B H 0.0575 0.0432 0.1759 0.019 Uiso 1 1 calc R
C26 C 0.15587(13) 0.0276(3) 0.22529(15) 0.0152(5) Uani 1 1 d .
C27 C 0.21751(13) 0.0623(3) 0.21671(16) 0.0186(6) Uani 1 1 d .
H27 H 0.2221 0.1191 0.1695 0.022 Uiso 1 1 calc R
C28 C 0.27223(14) 0.0147(3) 0.27659(16) 0.0223(6) Uani 1 1 d .
H28 H 0.3141 0.0385 0.2703 0.027 Uiso 1 1 calc R
C29 C 0.26565(14) -0.0677(3) 0.34552(16) 0.0212(6) Uani 1 1 d .
H29 H 0.3031 -0.0995 0.3868 0.025 Uiso 1 1 calc R
C30 C 0.20452(14) -0.1041(3) 0.35464(16) 0.0220(6) Uani 1 1 d .
H30 H 0.2002 -0.1618 0.4018 0.026 Uiso 1 1 calc R
C31 C 0.14972(13) -0.0560(3) 0.29460(15) 0.0179(6) Uani 1 1 d .
H31 H 0.1079 -0.0803 0.3009 0.022 Uiso 1 1 calc R

loop_
_atom_site_aniso_label
_atom_site_aniso_U_11
_atom_site_aniso_U_22
_atom_site_aniso_U_33
_atom_site_aniso_U_23
_atom_site_aniso_U_13
_atom_site_aniso_U_12
Cl1 0.0253(4) 0.0187(3) 0.0226(3) 0.0044(3) 0.0037(3) 0.0040(3)
Cl2 0.0321(4) 0.0244(3) 0.0177(3) 0.0003(3) 0.0028(3) -0.0046(3)
Cl3 0.0176(3) 0.0165(3) 0.0208(3) -0.0008(2) 0.0065(3) -0.0018(3)
N1 0.0198(13) 0.0135(11) 0.0197(12) -0.0026(9) 0.0068(10) -0.0030(10)
N2 0.0204(13) 0.0151(10) 0.0222(12) -0.0009(9) 0.0081(10) 0.0001(9)
N3 0.0165(12) 0.0099(9) 0.0168(11) -0.0001(8) 0.0062(10) -0.0011(9)
C1 0.0187(15) 0.0165(12) 0.0188(14) 0.0006(10) 0.0049(12) -0.0023(11)
C2 0.0220(15) 0.0141(12) 0.0156(13) -0.0018(10) 0.0105(12) -0.0002(11)
C3 0.0211(15) 0.0131(12) 0.0166(13) 0.0002(10) 0.0091(12) 0.0014(11)
C4 0.0172(15) 0.0161(12) 0.0250(15) 0.0082(11) 0.0043(12) 0.0040(11)
C5 0.0225(15) 0.0096(11) 0.0182(13) -0.0012(10) 0.0083(12) -0.0001(10)
C6 0.0191(14) 0.0118(11) 0.0166(13) 0.0047(10) 0.0062(12) 0.0023(10)
C7 0.0203(15) 0.0145(12) 0.0198(14) 0.0012(10) 0.0062(12) 0.0003(11)
C8 0.0237(17) 0.0218(14) 0.0310(16) 0.0052(12) 0.0056(14) -0.0019(12)
C9 0.0217(16) 0.0219(14) 0.0350(17) 0.0107(12) 0.0159(14) 0.0048(12)
C10 0.0267(16) 0.0189(13) 0.0227(14) 0.0041(11) 0.0129(13) 0.0084(12)
C11 0.0197(15) 0.0128(12) 0.0199(14) 0.0008(10) 0.0054(12) 0.0009(11)
Cl21 0.0198(4) 0.0210(3) 0.0159(3) 0.0011(2) 0.0078(3) 0.0000(3)
Cl22 0.0214(4) 0.0501(4) 0.0243(4) -0.0081(3) 0.0102(3) 0.0019(3)
Cl23 0.0238(4) 0.0199(3) 0.0201(3) 0.0072(3) 0.0061(3) 0.0015(3)
N21 0.0176(12) 0.0153(10) 0.0147(11) 0.0030(9) 0.0057(10) 0.0022(9)
N22 0.0188(12) 0.0161(10) 0.0133(11) -0.0003(8) 0.0047(10) 0.0002(9)
N23 0.0131(11) 0.0154(10) 0.0125(10) 0.0004(8) 0.0031(9) -0.0001(9)
C21 0.0164(14) 0.0183(12) 0.0156(13) -0.0011(10) 0.0040(11) -0.0023(11)
C22 0.0113(13) 0.0169(12) 0.0138(13) -0.0018(10) 0.0029(11) -0.0014(10)
C23 0.0110(13) 0.0165(12) 0.0152(13) 0.0019(10) 0.0035(11) 0.0001(10)
C24 0.0136(14) 0.0221(13) 0.0163(13) 0.0001(11) 0.0041(11) 0.0002(11)
C25 0.0174(14) 0.0124(12) 0.0172(13) 0.0019(10) 0.0029(12) 0.0010(11)
C26 0.0185(14) 0.0074(11) 0.0177(13) -0.0009(9) 0.0016(12) 0.0017(10)
C27 0.0210(15) 0.0147(12) 0.0196(14) 0.0019(10) 0.0045(12) -0.0007(11)
C28 0.0173(15) 0.0182(13) 0.0285(15) -0.0003(12) 0.0013(13) -0.0003(11)
C29 0.0209(16) 0.0161(13) 0.0213(14) -0.0004(11) -0.0031(12) 0.0026(11)
C30 0.0316(17) 0.0169(13) 0.0164(14) 0.0029(11) 0.0045(13) 0.0038(12)
C31 0.0207(15) 0.0126(12) 0.0211(14) 0.0012(10) 0.0068(12) 0.0013(11)

loop_
_atom_type_symbol
_atom_type_description
_atom_type_scat_dispersion_real
_atom_type_scat_dispersion_imag
_atom_type_scat_source
C C 0.0033 0.0016 'International Tables Vol C Tables 4.2.6.8 and 6.1.1.4'
H H 0.0000 0.0000 'International Tables Vol C Tables 4.2.6.8 and 6.1.1.4'
N N 0.0061 0.0033 'International Tables Vol C Tables 4.2.6.8 and 6.1.1.4'
Cl Cl 0.1484 0.1585 'International Tables Vol C Tables 4.2.6.8 and 6.1.1.4'

loop_
_geom_angle_atom_site_label_1
_geom_angle_atom_site_label_2
_geom_angle_atom_site_label_3
_geom_angle
C2 N1 N2 112.0(2)
C2 N1 H1X 126(2)
N2 N1 H1X 122(2)
C3 N2 N1 103.9(2)
C2 N3 C3 106.2(2)
C2 N3 C5 127.3(2)
C3 N3 C5 126.1(2)
C2 C1 Cl2 110.30(18)
C2 C1 H1A 109.6
Cl2 C1 H1A 109.6
C2 C1 H1B 109.6
Cl2 C1 H1B 109.6
H1A C1 H1B 108.1
N1 C2 N3 106.6(2)
N1 C2 C1 125.1(2)
N3 C2 C1 128.3(2)
N2 C3 N3 111.2(2)
N2 C3 C4 126.7(2)
N3 C3 C4 122.1(2)
C3 C4 Cl1 111.79(17)
C3 C4 H4A 109.3
Cl1 C4 H4A 109.3
C3 C4 H4B 109.3
Cl1 C4 H4B 109.3
H4A C4 H4B 107.9
N3 C5 C6 112.56(19)
N3 C5 H5A 109.1
C6 C5 H5A 109.1
N3 C5 H5B 109.1
C6 C5 H5B 109.1
H5A C5 H5B 107.8
C7 C6 C11 119.5(2)
C7 C6 C5 119.6(2)
C11 C6 C5 120.8(2)
C8 C7 C6 120.5(2)
C8 C7 H7 119.8
C6 C7 H7 119.8
C9 C8 C7 120.1(3)
C9 C8 H8 119.9
C7 C8 H8 119.9
C8 C9 C10 119.9(3)
C8 C9 H9 120.1
C10 C9 H9 120.1
C9 C10 C11 120.5(3)
C9 C10 H10 119.8
C11 C10 H10 119.8
C10 C11 C6 119.5(3)
C10 C11 H11 120.2
C6 C11 H11 120.2
C23 N21 N22 111.8(2)
C23 N21 H21X 123.2(18)
N22 N21 H21X 124.9(18)
C22 N22 N21 104.02(19)
C23 N23 C22 105.78(19)
C23 N23 C25 125.9(2)
C22 N23 C25 128.1(2)
C22 C21 Cl21 109.60(18)
C22 C21 H21A 109.8
Cl21 C21 H21A 109.8
C22 C21 H21B 109.8
Cl21 C21 H21B 109.8
H21A C21 H21B 108.2
N22 C22 N23 111.3(2)
N22 C22 C21 123.0(2)
N23 C22 C21 125.6(2)
N21 C23 N23 107.1(2)
N21 C23 C24 124.2(2)
N23 C23 C24 128.7(2)
C23 C24 Cl22 109.43(18)
C23 C24 H24A 109.8
Cl22 C24 H24A 109.8
C23 C24 H24B 109.8
Cl22 C24 H24B 109.8
H24A C24 H24B 108.2
N23 C25 C26 112.0(2)
N23 C25 H25A 109.2
C26 C25 H25A 109.2
N23 C25 H25B 109.2
C26 C25 H25B 109.2
H25A C25 H25B 107.9
C31 C26 C27 119.3(2)
C31 C26 C25 120.5(2)
C27 C26 C25 120.2(2)
C28 C27 C26 120.5(2)
C28 C27 H27 119.7
C26 C27 H27 119.7
C29 C28 C27 119.8(3)
C29 C28 H28 120.1
C27 C28 H28 120.1
C28 C29 C30 120.3(3)
C28 C29 H29 119.9
C30 C29 H29 119.9
C29 C30 C31 119.8(2)
C29 C30 H30 120.1
C31 C30 H30 120.1
C30 C31 C26 120.3(3)
C30 C31 H31 119.9
C26 C31 H31 119.9

loop_
_geom_bond_atom_site_label_1
_geom_bond_atom_site_label_2
_geom_bond_distance
Cl1 C4 1.769(2)
Cl2 C1 1.793(3)
N1 C2 1.319(3)
N1 N2 1.370(3)
N1 H1X 0.91(3)
N2 C3 1.308(3)
N3 C2 1.347(3)
N3 C3 1.378(3)
N3 C5 1.476(3)
C1 C2 1.473(4)
C1 H1A 0.9900
C1 H1B 0.9900
C3 C4 1.482(4)
C4 H4A 0.9900
C4 H4B 0.9900
C5 C6 1.514(3)
C5 H5A 0.9900
C5 H5B 0.9900
C6 C7 1.388(4)
C6 C11 1.396(3)
C7 C8 1.382(4)
C7 H7 0.9500
C8 C9 1.380(4)
C8 H8 0.9500
C9 C10 1.386(4)
C9 H9 0.9500
C10 C11 1.389(3)
C10 H10 0.9500
C11 H11 0.9500
Cl21 C21 1.795(2)
Cl22 C24 1.784(3)
N21 C23 1.316(3)
N21 N22 1.362(3)
N21 H21X 0.95(3)
N22 C22 1.308(3)
N23 C23 1.343(3)
N23 C22 1.376(3)
N23 C25 1.485(3)
C21 C22 1.486(3)
C21 H21A 0.9900
C21 H21B 0.9900
C23 C24 1.478(3)
C24 H24A 0.9900
C24 H24B 0.9900
C25 C26 1.503(3)
C25 H25A 0.9900
C25 H25B 0.9900
C26 C31 1.391(3)
C26 C27 1.394(3)
C27 C28 1.386(4)
C27 H27 0.9500
C28 C29 1.384(4)
C28 H28 0.9500
C29 C30 1.388(4)
C29 H29 0.9500
C30 C31 1.390(4)
C30 H30 0.9500
C31 H31 0.9500

loop_
_geom_hbond_atom_site_label_D
_geom_hbond_atom_site_label_H
_geom_hbond_atom_site_label_A
_geom_hbond_distance_DH
_geom_hbond_distance_HA
_geom_hbond_distance_DA
_geom_hbond_angle_DHA
N1 H1X Cl3 0.91(3) 2.04(3) 2.942(2) 176(3)
N21 H21X Cl23 0.95(3) 1.99(3) 2.934(2) 175(3)

loop_
_geom_torsion_atom_site_label_1
_geom_torsion_atom_site_label_2
_geom_torsion_atom_site_label_3
_geom_torsion_atom_site_label_4
_geom_torsion
C2 N1 N2 C3 0.1(3)
N2 N1 C2 N3 -0.6(3)
N2 N1 C2 C1 178.0(2)
C3 N3 C2 N1 0.9(3)
C5 N3 C2 N1 174.4(2)
C3 N3 C2 C1 -177.7(2)
C5 N3 C2 C1 -4.1(4)
Cl2 C1 C2 N1 115.6(2)
Cl2 C1 C2 N3 -66.0(3)
N1 N2 C3 N3 0.5(3)
N1 N2 C3 C4 -179.5(2)
C2 N3 C3 N2 -0.9(3)
C5 N3 C3 N2 -174.5(2)
C2 N3 C3 C4 179.1(2)
C5 N3 C3 C4 5.4(4)
N2 C3 C4 Cl1 13.1(3)
N3 C3 C4 Cl1 -166.84(18)
C2 N3 C5 C6 127.7(3)
C3 N3 C5 C6 -60.0(3)
N3 C5 C6 C7 131.3(2)
N3 C5 C6 C11 -52.3(3)
C11 C6 C7 C8 -0.1(4)
C5 C6 C7 C8 176.4(2)
C6 C7 C8 C9 -0.5(4)
C7 C8 C9 C10 0.9(4)
C8 C9 C10 C11 -0.6(4)
C9 C10 C11 C6 0.0(4)
C7 C6 C11 C10 0.4(4)
C5 C6 C11 C10 -176.1(2)
C23 N21 N22 C22 0.9(3)
N21 N22 C22 N23 -0.1(3)
N21 N22 C22 C21 -178.7(2)
C23 N23 C22 N22 -0.6(3)
C25 N23 C22 N22 -175.3(2)
C23 N23 C22 C21 178.0(2)
C25 N23 C22 C21 3.3(4)
Cl21 C21 C22 N22 113.1(2)
Cl21 C21 C22 N23 -65.3(3)
N22 N21 C23 N23 -1.2(3)
N22 N21 C23 C24 179.1(2)
C22 N23 C23 N21 1.1(3)
C25 N23 C23 N21 175.9(2)
C22 N23 C23 C24 -179.3(2)
C25 N23 C23 C24 -4.4(4)
N21 C23 C24 Cl22 98.3(3)
N23 C23 C24 Cl22 -81.3(3)
C23 N23 C25 C26 127.8(3)
C22 N23 C25 C26 -58.5(3)
N23 C25 C26 C31 119.6(2)
N23 C25 C26 C27 -60.2(3)
C31 C26 C27 C28 -0.1(4)
C25 C26 C27 C28 179.7(2)
C26 C27 C28 C29 -0.1(4)
C27 C28 C29 C30 0.5(4)
C28 C29 C30 C31 -0.6(4)
C29 C30 C31 C26 0.3(4)
C27 C26 C31 C30 0.0(4)
C25 C26 C31 C30 -179.8(2)
